data_7704466
loop_
_publ_author_name
'H\"ammer, Matthias'
'Janka, Oliver'
'B\"onnighausen, Judith'
'Klenner, Steffen'
'P\"ottgen, Rainer'
'H\"oppe, Henning A'

_publ_section_title
;
 On the phosphors Na<sub>5</sub>M(WO<sub>4</sub>)<sub>4</sub> (M = Y,
 La-Nd, Sm-Lu, Bi) - crystal structures, thermal decomposition, and
 optical and magnetic properties.
;
_journal_issue 24
_journal_name_full 'Dalton transactions (Cambridge, England : 2003)'
_journal_page_first 8209
_journal_page_last 8225
_journal_paper_doi 10.1039/d0dt00782j
_journal_volume 49
_journal_year 2020
_chemical_formula_moiety 'Na5 O16 La1 W4'
_chemical_formula_structural 'Na5 La (W O4)4'
_chemical_formula_sum 'La Na5 O16 W4'
_chemical_formula_weight 1245.21
_chemical_melting_point 988
_chemical_name_mineral Na5La(WO4)4
_chemical_name_structure_type Na5Lu(WO4)4
_chemical_name_systematic 'pentasodium lanthanum tetratungstate'
_space_group_crystal_system tetragonal
_space_group_IT_number 88
_space_group_name_Hall '-I 4ad'
_space_group_name_H-M_alt 'I 41/a :2'
_audit_update_record
;
2020-02-27 deposited with the CCDC.	2020-05-20 downloaded from the CCDC.
;
_cell_angle_alpha 90
_cell_angle_beta 90
_cell_angle_gamma 90
_cell_formula_units_Z 4
_cell_length_a 11.63319(11)
_cell_length_b 11.63319(11)
_cell_length_c 11.54299(13)
_cell_measurement_temperature 300(3)
_cell_measurement_theta_max 60
_cell_measurement_theta_min 2.5
_cell_volume 1562.13(3)
_computing_structure_refinement 'TOPAS 5'
_computing_structure_solution model
_diffrn_ambient_temperature 300(3)
_diffrn_detector 'Ge solid-state'
_diffrn_detector_type 'GE METEOR 1D line detector'
_diffrn_measurement_device_type 'Seifert 3003 TT'
_diffrn_radiation_type 'Cu K\a'
_diffrn_radiation_wavelength 1.54184
_exptl_crystal_density_diffrn 5.295
_exptl_crystal_description powder
_pd_calc_method 'Rietveld Refinement'
_pd_char_colour colourless
_pd_char_particle_morphology powder
_pd_meas_2theta_range_inc 0.01
_pd_meas_2theta_range_max 120
_pd_meas_2theta_range_min 5
_pd_meas_number_of_points 11501
_pd_meas_scan_method step
_pd_proc_ls_background_function Chebychev
_pd_proc_ls_profile_function 'fundamental parameters'
_pd_proc_ls_prof_R_factor 0.0253
_pd_proc_ls_prof_wR_factor 0.0375
_pd_proc_number_of_points 11501
_pd_spec_mount_mode reflection
_pd_spec_shape flat_sheet
_pd_spec_size_axial 5
_pd_spec_size_equat 5
_pd_spec_size_thick 1
_refine_ls_number_parameters 49
_refine_ls_R_I_factor 0.0223
_refine_ls_shift/su_max 0.001
_cod_data_source_file d0dt00782j2.cif
_cod_data_source_block Na5LaWO44
_cod_depositor_comments 'Adding full bibliography for 7704452--7704470.cif.'
_cod_original_sg_symbol_H-M 'I 41/a'
_cod_original_formula_sum 'Na5 O16 La1 W4'
_cod_database_code 7704466
_shelx_f_squared_multiplier 1

loop_
_symmetry_equiv_pos_as_xyz
'x, y, z '
'-x+1/2, -y, z+1/2 '
'-y+1/4, x+1/4, -z+1/4 '
'-y-1/4, x+1/4, z+1/4 '
'y+1/4, -x-1/4, -z-1/4 '
'y-1/4, -x-1/4, z-1/4 '
'-x, -y, -z '
'x+1/2, y, -z+1/2 '
'x+1/2, y+1/2, z+1/2 '
'-x, -y+1/2, z '
'-y-1/4, x-1/4, -z-1/4 '
'-y+1/4, x-1/4, z-1/4 '
'y-1/4, -x+1/4, -z+1/4 '
'y+1/4, -x+1/4, z+1/4 '
'-x+1/2, -y+1/2, -z+1/2 '
'x, y+1/2, -z '

loop_
_atom_site_label
_atom_site_type_symbol
_atom_site_symmetry_multiplicity
_atom_site_fract_x
_atom_site_fract_y
_atom_site_fract_z
_atom_site_occupancy
_atom_site_B_iso_or_equiv
Na1 Na+1 16 0.3780(6) 0.0458(7) 0.1618(5) 1 1(11)
Na2 Na+1 4 0 0.25 0.625 1 1(11)
La1 La+3 4 0 0.25 0.125 1 1(11)
W1 W+6 16 0.17998(7) 0.15238(12) 0.39267(7) 1 1(11)
O1 O-2 16 0.1594(13) 0.0269(10) 0.4887(10) 1 1(11)
O2 O-2 16 0.0717(11) 0.1354(10) 0.2947(9) 1 1(11)
O3 O-2 16 0.1803(11) 0.3370(10) 0.1841(9) 1 1(11)
O4 O-2 16 0.1541(13) 0.2692(10) 0.4979(11) 1 1(11)

loop_
_geom_angle_atom_site_label_1
_geom_angle_atom_site_label_2
_geom_angle_atom_site_label_3
_geom_angle
_geom_angle_site_symmetry_1
_geom_angle_site_symmetry_2
_geom_angle_site_symmetry_3
O4 Na1 O1 103.8(6) 11_656 1_555 2_554
O3 Na1 O4 103.0(5) 15_555 1_555 11_656
O3 Na1 O1 148.4(6) 15_555 1_555 2_554
O2 Na1 O3 82.4(5) 8_555 1_555 15_555
O2 Na1 O4 75.0(5) 8_555 1_555 11_656
O2 Na1 O1 120.8(5) 8_555 1_555 2_554
O1 Na1 O2 144.4(4) 12_555 1_555 8_555
O1 Na1 O3 83.9(5) 12_555 1_555 15_555
O1 Na1 O4 76.3(5) 12_555 1_555 11_656
O1 Na1 O1 86.4(4) 12_555 1_555 2_554
O4 Na1 O1 126.8(5) 15_555 1_555 12_555
O4 Na1 O2 86.2(5) 15_555 1_555 8_555
O4 Na1 O3 90.8(5) 15_555 1_555 15_555
O4 Na1 O4 154.8(5) 15_555 1_555 11_656
O4 Na1 O1 71.4(4) 15_555 1_555 2_554
O4 Na2 O4 113.4(4) 13_556 1_555 1_555
O4 Na2 O4 101.8(7) 3_556 1_555 13_556
O4 Na2 O4 113.4(4) 3_556 1_555 1_555
O4 Na2 O4 113.4(4) 10_555 1_555 3_556
O4 Na2 O4 113.4(4) 10_555 1_555 13_556
O4 Na2 O4 101.8(7) 10_555 1_555 1_555
O3 La1 O3 94.52(14) 10_555 1_555 3_555
O3 La1 O3 94.52(14) 13_555 1_555 10_555
O3 La1 O3 147.4(5) 13_555 1_555 3_555
O3 La1 O3 94.52(14) 1_555 1_555 13_555
O3 La1 O3 147.4(5) 1_555 1_555 10_555
O3 La1 O3 94.52(14) 1_555 1_555 3_555
O2 La1 O3 73.5(4) 1_555 1_555 1_555
O2 La1 O3 67.8(4) 1_555 1_555 13_555
O2 La1 O3 81.2(4) 1_555 1_555 10_555
O2 La1 O3 144.7(4) 1_555 1_555 3_555
O2 La1 O2 127.5(3) 3_555 1_555 1_555
O2 La1 O3 67.8(4) 3_555 1_555 1_555
O2 La1 O3 81.2(4) 3_555 1_555 13_555
O2 La1 O3 144.7(4) 3_555 1_555 10_555
O2 La1 O3 73.5(4) 3_555 1_555 3_555
O2 La1 O2 127.5(3) 10_555 1_555 3_555
O2 La1 O2 77.5(5) 10_555 1_555 1_555
O2 La1 O3 81.2(4) 10_555 1_555 1_555
O2 La1 O3 144.7(4) 10_555 1_555 13_555
O2 La1 O3 73.5(4) 10_555 1_555 10_555
O2 La1 O3 67.8(4) 10_555 1_555 3_555
O2 La1 O2 127.5(3) 13_555 1_555 10_555
O2 La1 O2 77.5(5) 13_555 1_555 3_555
O2 La1 O2 127.5(3) 13_555 1_555 1_555
O2 La1 O3 144.7(4) 13_555 1_555 1_555
O2 La1 O3 73.5(4) 13_555 1_555 13_555
O2 La1 O3 67.8(4) 13_555 1_555 10_555
O2 La1 O3 81.2(4) 13_555 1_555 3_555
O1 W1 O2 102.2(6) 1_555 1_555 1_555
O4 W1 O1 99.5(5) 1_555 1_555 1_555
O4 W1 O2 113.6(6) 1_555 1_555 1_555
O3 W1 O4 114.1(6) 15_555 1_555 1_555
O3 W1 O1 116.9(6) 15_555 1_555 1_555
O3 W1 O2 109.8(5) 15_555 1_555 1_555
O2 W1 O3 64.6(4) 14_555 1_555 15_555
O2 W1 O4 70.7(5) 14_555 1_555 1_555
O2 W1 O1 80.2(5) 14_555 1_555 1_555
O2 W1 O2 174.3(6) 14_555 1_555 1_555
Na1 O1 W1 150.4(7) 2_555 1_555 1_555
Na1 O1 Na1 99.5(5) 14_555 1_555 2_555
Na1 O1 W1 105.5(6) 14_555 1_555 1_555
O2 O1 Na1 105.6(5) 1_555 1_555 14_555
O2 O1 Na1 146.4(7) 1_555 1_555 2_555
O2 O1 W1 37.0(3) 1_555 1_555 1_555
O4 O1 O2 64.3(5) 1_555 1_555 1_555
O4 O1 Na1 136.9(6) 1_555 1_555 14_555
O4 O1 Na1 110.1(6) 1_555 1_555 2_555
O4 O1 W1 40.3(4) 1_555 1_555 1_555
O4 O1 O4 174.3(5) 16_546 1_555 1_555
O4 O1 O2 119.3(6) 16_546 1_555 1_555
O4 O1 Na1 47.8(4) 16_546 1_555 14_555
O4 O1 Na1 64.4(4) 16_546 1_555 2_555
O4 O1 W1 145.3(6) 16_546 1_555 1_555
O3 O1 O4 123.0(5) 15_555 1_555 16_546
O3 O1 O4 62.4(4) 15_555 1_555 1_555
O3 O1 O2 58.5(4) 15_555 1_555 1_555
O3 O1 Na1 76.6(4) 15_555 1_555 14_555
O3 O1 Na1 151.5(6) 15_555 1_555 2_555
O3 O1 W1 31.6(3) 15_555 1_555 1_555
La1 O2 W1 134.6(6) 1_555 1_555 1_555
Na1 O2 La1 94.5(4) 8_455 1_555 1_555
Na1 O2 W1 125.0(6) 8_455 1_555 1_555
O3 O2 Na1 97.7(5) 13_555 1_555 8_455
O3 O2 La1 54.6(3) 13_555 1_555 1_555
O3 O2 W1 128.3(7) 13_555 1_555 1_555
O1 O2 O3 128.7(6) 1_555 1_555 13_555
O1 O2 Na1 88.8(5) 1_555 1_555 8_455
O1 O2 La1 175.0(5) 1_555 1_555 1_555
O1 O2 W1 40.7(4) 1_555 1_555 1_555
O3 O2 O1 67.4(5) 15_555 1_555 1_555
O3 O2 O3 92.7(5) 15_555 1_555 13_555
O3 O2 Na1 155.4(5) 15_555 1_555 8_455
O3 O2 La1 109.7(5) 15_555 1_555 1_555
O3 O2 W1 36.8(4) 15_555 1_555 1_555
O4 O2 O3 118.1(5) 12_555 1_555 15_555
O4 O2 O1 82.2(5) 12_555 1_555 1_555
O4 O2 O3 66.0(4) 12_555 1_555 13_555
O4 O2 Na1 48.7(4) 12_555 1_555 8_455
O4 O2 La1 102.9(5) 12_555 1_555 1_555
O4 O2 W1 119.5(6) 12_555 1_555 1_555
O3 O2 O4 143.2(5) 1_555 1_555 12_555
O3 O2 O3 61.7(5) 1_555 1_555 15_555
O3 O2 O1 123.7(6) 1_555 1_555 1_555
O3 O2 O3 77.2(4) 1_555 1_555 13_555
O3 O2 Na1 142.5(6) 1_555 1_555 8_455
O3 O2 La1 52.0(3) 1_555 1_555 1_555
O3 O2 W1 83.1(5) 1_555 1_555 1_555
O4 O2 O3 77.8(4) 1_555 1_555 1_555
O4 O2 O4 137.6(6) 1_555 1_555 12_555
O4 O2 O3 63.7(4) 1_555 1_555 15_555
O4 O2 O1 58.7(4) 1_555 1_555 1_555
O4 O2 O3 151.7(6) 1_555 1_555 13_555
O4 O2 Na1 110.2(5) 1_555 1_555 8_455
O4 O2 La1 116.4(5) 1_555 1_555 1_555
O4 O2 W1 34.7(4) 1_555 1_555 1_555
W1 O2 O4 148.4(5) 12_555 1_555 1_555
W1 O2 O3 109.8(4) 12_555 1_555 1_555
W1 O2 O4 36.3(3) 12_555 1_555 12_555
W1 O2 O3 92.1(4) 12_555 1_555 15_555
W1 O2 O1 94.2(4) 12_555 1_555 1_555
W1 O2 O3 37.5(3) 12_555 1_555 13_555
W1 O2 Na1 82.9(4) 12_555 1_555 8_455
W1 O2 La1 90.0(3) 12_555 1_555 1_555
W1 O2 W1 114.1(6) 12_555 1_555 1_555
O2 O2 W1 137.2(4) 10_555 1_555 12_555
O2 O2 O4 74.2(4) 10_555 1_555 1_555
O2 O2 O3 63.5(4) 10_555 1_555 1_555
O2 O2 O4 125.8(7) 10_555 1_555 12_555
O2 O2 O3 115.6(6) 10_555 1_555 15_555
O2 O2 O1 125.6(4) 10_555 1_555 1_555
O2 O2 O3 105.7(4) 10_555 1_555 13_555
O2 O2 Na1 82.9(5) 10_555 1_555 8_455
O2 O2 La1 51.3(3) 10_555 1_555 1_555
O2 O2 W1 107.1(6) 10_555 1_555 1_555
Na1 O3 W1 125.3(6) 15_555 1_555 15_555
La1 O3 Na1 101.9(5) 1_555 1_555 15_555
La1 O3 W1 130.6(6) 1_555 1_555 15_555
O2 O3 La1 57.6(4) 3_555 1_555 1_555
O2 O3 Na1 133.3(6) 3_555 1_555 15_555
O2 O3 W1 77.9(4) 3_555 1_555 15_555
O2 O3 O2 111.3(5) 15_555 1_555 3_555
O2 O3 La1 157.7(6) 15_555 1_555 1_555
O2 O3 Na1 99.1(5) 15_555 1_555 15_555
O2 O3 W1 33.4(3) 15_555 1_555 15_555
O2 O3 O2 118.3(5) 1_555 1_555 15_555
O2 O3 O2 104.1(6) 1_555 1_555 3_555
O2 O3 La1 54.6(3) 1_555 1_555 1_555
O2 O3 Na1 90.5(5) 1_555 1_555 15_555
O2 O3 W1 129.3(6) 1_555 1_555 15_555
O3 O3 O2 58.5(5) 15_555 1_555 1_555
O3 O3 O2 59.8(5) 15_555 1_555 15_555
O3 O3 O2 126.2(7) 15_555 1_555 3_555
O3 O3 La1 109.1(6) 15_555 1_555 1_555
O3 O3 Na1 99.4(6) 15_555 1_555 15_555
O3 O3 W1 79.3(6) 15_555 1_555 15_555
O4 O3 O3 74.9(5) 15_555 1_555 15_555
O4 O3 O2 104.0(5) 15_555 1_555 1_555
O4 O3 O2 59.1(4) 15_555 1_555 15_555
O4 O3 O2 59.9(4) 15_555 1_555 3_555
O4 O3 La1 100.4(5) 15_555 1_555 1_555
O4 O3 Na1 157.6(6) 15_555 1_555 15_555
O4 O3 W1 32.9(3) 15_555 1_555 15_555
O1 O3 O4 53.5(4) 15_555 1_555 15_555
O1 O3 O3 109.8(7) 15_555 1_555 15_555
O1 O3 O2 157.5(5) 15_555 1_555 1_555
O1 O3 O2 54.1(4) 15_555 1_555 15_555
O1 O3 O2 65.9(4) 15_555 1_555 3_555
O1 O3 La1 122.9(5) 15_555 1_555 1_555
O1 O3 Na1 111.1(5) 15_555 1_555 15_555
O1 O3 W1 31.5(3) 15_555 1_555 15_555
Na1 O4 W1 124.5(8) 5_566 1_555 1_555
Na2 O4 Na1 108.6(6) 1_555 1_555 5_566
Na2 O4 W1 118.0(6) 1_555 1_555 1_555
O1 O4 Na2 86.9(5) 1_555 1_555 1_555
O1 O4 Na1 121.5(6) 1_555 1_555 5_566
O1 O4 W1 40.2(3) 1_555 1_555 1_555
Na1 O4 O1 136.9(6) 15_555 1_555 1_555
Na1 O4 Na2 112.3(5) 15_555 1_555 1_555
Na1 O4 Na1 89.7(5) 15_555 1_555 5_566
Na1 O4 W1 98.7(5) 15_555 1_555 1_555
O2 O4 Na1 120.5(6) 14_555 1_555 15_555
O2 O4 O1 68.1(5) 14_555 1_555 1_555
O2 O4 Na2 123.7(5) 14_555 1_555 1_555
O2 O4 Na1 56.3(5) 14_555 1_555 5_566
O2 O4 W1 72.9(5) 14_555 1_555 1_555
O2 O4 O2 104.6(6) 1_555 1_555 14_555
O2 O4 Na1 81.0(4) 1_555 1_555 15_555
O2 O4 O1 57.0(4) 1_555 1_555 1_555
O2 O4 Na2 101.5(5) 1_555 1_555 1_555
O2 O4 Na1 149.9(7) 1_555 1_555 5_566
O2 O4 W1 31.7(3) 1_555 1_555 1_555
O1 O4 O2 124.7(5) 16_556 1_555 1_555
O1 O4 O2 109.3(6) 16_556 1_555 14_555
O1 O4 Na1 44.3(3) 16_556 1_555 15_555
O1 O4 O1 177.4(6) 16_556 1_555 1_555
O1 O4 Na2 94.6(5) 16_556 1_555 1_555
O1 O4 Na1 55.9(4) 16_556 1_555 5_566
O1 O4 W1 139.9(6) 16_556 1_555 1_555
O3 O4 O1 114.8(5) 15_555 1_555 16_556
O3 O4 O2 57.2(4) 15_555 1_555 1_555
O3 O4 O2 54.1(4) 15_555 1_555 14_555
O3 O4 Na1 86.8(4) 15_555 1_555 15_555
O3 O4 O1 64.1(4) 15_555 1_555 1_555
O3 O4 Na2 150.0(5) 15_555 1_555 1_555
O3 O4 Na1 93.9(6) 15_555 1_555 5_566
O3 O4 W1 33.0(4) 15_555 1_555 1_555

loop_
_geom_bond_atom_site_label_1
_geom_bond_atom_site_label_2
_geom_bond_distance
_geom_bond_site_symmetry_1
_geom_bond_site_symmetry_2
Na1 O1 2.213(13) 1_555 2_554
Na1 O4 2.289(15) 1_555 11_656
Na1 O3 2.342(13) 1_555 15_555
Na1 O2 2.533(15) 1_555 8_555
Na1 O1 2.561(15) 1_555 12_555
Na1 O4 2.858(14) 1_555 15_555
Na2 O4 2.326(14) 1_555 1_555
Na2 O4 2.326(14) 1_555 13_556
Na2 O4 2.326(14) 1_555 3_556
Na2 O4 2.326(14) 1_555 10_555
La1 O3 2.427(13) 1_555 3_555
La1 O3 2.427(13) 1_555 10_555
La1 O3 2.427(13) 1_555 13_555
La1 O3 2.427(13) 1_555 1_555
La1 O2 2.511(11) 1_555 1_555
La1 O2 2.511(11) 1_555 3_555
La1 O2 2.511(11) 1_555 10_555
La1 O2 2.511(11) 1_555 13_555
W1 O2 1.705(12) 1_555 1_555
W1 O1 1.847(12) 1_555 1_555
W1 O4 1.848(12) 1_555 1_555
W1 O3 1.855(12) 1_555 15_555
W1 O2 2.981(12) 1_555 14_555
O1 W1 1.847(12) 1_555 1_555
O1 Na1 2.213(13) 1_555 2_555
O1 Na1 2.561(15) 1_555 14_555
O1 O2 2.766(17) 1_555 1_555
O1 O4 2.820(16) 1_555 1_555
O1 O4 3.004(16) 1_555 16_546
O1 O3 3.154(17) 1_555 15_555
O2 W1 1.705(12) 1_555 1_555
O2 La1 2.511(11) 1_555 1_555
O2 Na1 2.533(15) 1_555 8_455
O2 O3 2.755(15) 1_555 13_555
O2 O1 2.766(17) 1_555 1_555
O2 O3 2.914(18) 1_555 15_555
O2 O4 2.943(19) 1_555 12_555
O2 O3 2.954(17) 1_555 1_555
O2 O4 2.973(17) 1_555 1_555
O2 W1 2.981(12) 1_555 12_555
O2 O2 3.14(2) 1_555 10_555
O3 W1 1.855(12) 1_555 15_555
O3 Na1 2.342(13) 1_555 15_555
O3 La1 2.427(13) 1_555 1_555
O3 O2 2.755(15) 1_555 3_555
O3 O2 2.914(18) 1_555 15_555
O3 O2 2.954(17) 1_555 1_555
O3 O3 3.01(2) 1_555 15_555
O3 O4 3.108(18) 1_555 15_555
O3 O1 3.154(17) 1_555 15_555
O4 W1 1.848(12) 1_555 1_555
O4 Na1 2.289(15) 1_555 5_566
O4 Na2 2.326(14) 1_555 1_555
O4 O1 2.820(16) 1_555 1_555
O4 Na1 2.858(14) 1_555 15_555
O4 O2 2.943(19) 1_555 14_555
O4 O2 2.973(17) 1_555 1_555
O4 O1 3.004(16) 1_555 16_556
O4 O3 3.108(18) 1_555 15_555
